data_4344300
loop_
_publ_author_name
'Guthrie, D.H.'
'Corbett, J.D.'
'Meyer, G.'

_publ_section_title
;
 Metal-Metal Repulsion and Bonding in Confacial Bioctahedra. Crystal
 Structures of Cs3 Y2 I9 and Cs3 Zr2 I9 and Comparison with Related Phases
;
_journal_name_full 'Inorganic Chemistry'
_journal_page_first 1192
_journal_page_last 1196
_journal_volume 20
_journal_year 1981
_chemical_formula_sum 'Cs3 I9 Zr2'
_chemical_name_systematic 'Cs3 Zr2 I9'
_space_group_IT_number 194
_symmetry_space_group_name_Hall '-P 6c 2c'
_symmetry_space_group_name_H-M 'P 63/m m c'
_cell_angle_alpha 90
_cell_angle_beta 90
_cell_angle_gamma 120
_cell_formula_units_Z 2
_cell_length_a 8.269
_cell_length_b 8.269
_cell_length_c 19.908
_cell_volume 1178.865
_citation_journal_id_ASTM INOCAJ
_cod_data_source_file Guthrie_INOCAJ_1981_1420.cif
_cod_data_source_block Cs3I9Zr2
_cod_original_cell_volume 1178.866
_cod_database_code 4344300

loop_
_symmetry_equiv_pos_as_xyz
x,y,z
x-y,x,z+1/2
-y,x-y,z
-x,-y,z+1/2
-x+y,-x,z
y,-x+y,z+1/2
-y,-x,-z+1/2
x-y,-y,-z
x,x-y,-z+1/2
y,x,-z
-x+y,y,-z+1/2
-x,-x+y,-z
-x,-y,-z
-x+y,-x,-z-1/2
y,-x+y,-z
x,y,-z-1/2
x-y,x,-z
-y,x-y,-z-1/2
y,x,z-1/2
-x+y,y,z
-x,-x+y,z-1/2
-y,-x,z
x-y,-y,z-1/2
x,x-y,z

loop_
_atom_site_label
_atom_site_type_symbol
_atom_site_fract_x
_atom_site_fract_y
_atom_site_fract_z
_atom_site_occupancy
_atom_site_U_iso_or_equiv
Cs1 Cs+1 0.3333 0.6667 0.0699 1 0.0
I2 I-1 0.495 0.99 0.25 1 0.0
I1 I-1 0.83187 0.66374 0.0899 1 0.0
Zr1 Zr+3 0.6667 0.3333 0.17142 1 0.0
Cs2 Cs+1 0 0 0.25 1 0.0
